data_7716585
loop_
_publ_author_name
'Massoud, Salah S.'
'Mautner, Franz A.'
'Louka, Febee R.'
'Salem, Nahed M. H.'
'Fischer, Roland C.'
'Torvisco, Ana'
'Van&#x10d;o, J&#xe1;n'
'Belza, Jan'
'Dvo&#x159;&#xe1;k, Zden&#x11b;k'
'Tr&#xe1;vn&#xed;&#x10d;ek, Zden&#x11b;k'

_publ_section_title
;
 Structurally diverse zinc(II) complexes containing tripodal tetradentate
 phenoxido-amines with promising antiproliferative effects.
;
_journal_issue 29
_journal_name_full 'Dalton transactions (Cambridge, England : 2003)'
_journal_page_first 12261
_journal_page_last 12280
_journal_paper_doi 10.1039/d4dt00942h
_journal_volume 53
_journal_year 2024
_chemical_formula_moiety 'C31 H48 N2 O2 Zn'
_chemical_formula_sum 'C31 H48 N2 O2 Zn'
_chemical_formula_weight 546.08
_space_group_crystal_system monoclinic
_space_group_IT_number 14
_space_group_name_Hall '-P 2yn'
_space_group_name_H-M_alt 'P 1 21/n 1'
_atom_sites_solution_hydrogens geom
_atom_sites_solution_primary iterative
_audit_creation_method SHELXL-2018/3
_audit_update_record
;
2024-02-23 deposited with the CCDC.	2024-07-09 downloaded from the CCDC.
;
_cell_angle_alpha 90
_cell_angle_beta 93.694(4)
_cell_angle_gamma 90
_cell_formula_units_Z 8
_cell_length_a 14.3925(11)
_cell_length_b 14.8761(12)
_cell_length_c 28.195(2)
_cell_measurement_reflns_used 9059
_cell_measurement_temperature 100(2)
_cell_measurement_theta_max 29.71
_cell_measurement_theta_min 2.39
_cell_volume 6024.1(8)
_computing_cell_refinement 'SAINT V8.38A (Bruker AXS Inc., 2017)'
_computing_data_collection 'Bruker APEX2'
_computing_data_reduction 'SAINT V8.38A (Bruker AXS Inc., 2017)'
_computing_molecular_graphics 'shelXle (C.B. Huebschle, rev 924)'
_computing_publication_material 'Bruker SHELXTL'
_computing_structure_refinement 'SHELXL-2018/3 (Sheldrick, 2018)'
_computing_structure_solution 'SHELXT 2014/5 (Sheldrick, 2014)'
_diffrn_ambient_temperature 100(2)
_diffrn_detector 'Bruker APEX2 area detector'
_diffrn_detector_type 'CCD area detector'
_diffrn_measured_fraction_theta_full 0.983
_diffrn_measured_fraction_theta_max 0.975
_diffrn_measurement_device 'three-circle diffractometer'
_diffrn_measurement_device_type 'Bruker APEX-II CCD'
_diffrn_measurement_method '\f and \w scans'
_diffrn_radiation_monochromator 'multilayer monochromator'
_diffrn_radiation_probe x-ray
_diffrn_radiation_source 'Incoatec microfocus sealed tube'
_diffrn_radiation_type MoK\a
_diffrn_radiation_wavelength 0.71073
_diffrn_reflns_av_R_equivalents 0.1027
_diffrn_reflns_av_unetI/netI 0.0777
_diffrn_reflns_Laue_measured_fraction_full 0.983
_diffrn_reflns_Laue_measured_fraction_max 0.975
_diffrn_reflns_limit_h_max 17
_diffrn_reflns_limit_h_min -17
_diffrn_reflns_limit_k_max 17
_diffrn_reflns_limit_k_min -18
_diffrn_reflns_limit_l_max 34
_diffrn_reflns_limit_l_min -34
_diffrn_reflns_number 74839
_diffrn_reflns_point_group_measured_fraction_full 0.983
_diffrn_reflns_point_group_measured_fraction_max 0.975
_diffrn_reflns_theta_full 25.242
_diffrn_reflns_theta_max 26.000
_diffrn_reflns_theta_min 1.548
_diffrn_source 'microfocus sealed X-ray tube'
_diffrn_source_type 'Incoatec I\ms'
_exptl_absorpt_coefficient_mu 0.843
_exptl_absorpt_correction_T_max 0.7465
_exptl_absorpt_correction_T_min 0.6221
_exptl_absorpt_correction_type multi-scan
_exptl_absorpt_process_details
;
 SADABS 2016/2: Krause, L., Herbst-Irmer, R., Sheldrick G.M. & Stalke D.,
 J. Appl. Cryst. 48 (2015) 3-10
;
_exptl_crystal_colour colourless
_exptl_crystal_density_diffrn 1.204
_exptl_crystal_description block
_exptl_crystal_F_000 2352
_exptl_crystal_size_max 0.080
_exptl_crystal_size_mid 0.070
_exptl_crystal_size_min 0.070
_refine_diff_density_max 1.253
_refine_diff_density_min -0.793
_refine_diff_density_rms 0.119
_refine_ls_extinction_method none
_refine_ls_goodness_of_fit_ref 1.143
_refine_ls_hydrogen_treatment constr
_refine_ls_matrix_type full
_refine_ls_number_parameters 669
_refine_ls_number_reflns 11551
_refine_ls_number_restraints 0
_refine_ls_restrained_S_all 1.143
_refine_ls_R_factor_all 0.0905
_refine_ls_R_factor_gt 0.0662
_refine_ls_shift/su_max 0.001
_refine_ls_shift/su_mean 0.000
_refine_ls_structure_factor_coef Fsqd
_refine_ls_weighting_details 'w=1/[\s^2^(Fo^2^)+(0.0759P)^2^+17.4334P] where P=(Fo^2^+2Fc^2^)/3'
_refine_ls_weighting_scheme calc
_refine_ls_wR_factor_gt 0.1721
_refine_ls_wR_factor_ref 0.1867
_reflns_Friedel_coverage 0.000
_reflns_number_gt 8901
_reflns_number_total 11551
_reflns_threshold_expression 'I > 2\s(I)'
_cod_data_source_file d4dt00942h2.cif
_cod_data_source_block AT1258_0m_a
_cod_depositor_comments 'Adding full bibliography for 7716581--7716586.cif.'
_cod_original_cell_volume 6024.2(8)
_cod_original_sg_symbol_H-M 'P 21/n'
_cod_database_code 7716585
_shelx_shelxl_version_number 2018/3
_shelx_space_group_comment
;
The symmetry employed for this shelxl refinement is uniquely defined
by the following loop, which should always be used as a source of
symmetry information in preference to the above space-group names.
They are only intended as comments.
;
_shelx_estimated_absorpt_t_min 0.936
_shelx_estimated_absorpt_t_max 0.943
_publcif_funding_html
;
;

loop_
_space_group_symop_operation_xyz
'x, y, z'
'-x+1/2, y+1/2, -z+1/2'
'-x, -y, -z'
'x-1/2, -y-1/2, z-1/2'

loop_
_atom_site_label
_atom_site_type_symbol
_atom_site_fract_x
_atom_site_fract_y
_atom_site_fract_z
_atom_site_U_iso_or_equiv
_atom_site_adp_type
_atom_site_occupancy
_atom_site_site_symmetry_order
_atom_site_calc_flag
_atom_site_refinement_flags_posn
_atom_site_refinement_flags_adp
_atom_site_refinement_flags_occupancy
_atom_site_disorder_assembly
_atom_site_disorder_group
Zn1 Zn 0.27222(3) 0.17906(4) 0.08417(2) 0.01231(15) Uani 1 1 d . . . . .
Zn2 Zn 0.29462(3) 0.25432(4) 0.67479(2) 0.01171(15) Uani 1 1 d . . . . .
O1 O 0.3045(2) 0.2262(2) 0.02439(11) 0.0181(7) Uani 1 1 d . . . . .
O2 O 0.35393(19) 0.1188(2) 0.12965(10) 0.0141(6) Uani 1 1 d . . . . .
O3 O 0.35942(19) 0.1663(2) 0.64084(11) 0.0163(7) Uani 1 1 d . . . . .
O4 O 0.35272(19) 0.3466(2) 0.71337(10) 0.0167(7) Uani 1 1 d . . . . .
N1 N 0.2513(2) 0.2971(3) 0.12043(12) 0.0124(8) Uani 1 1 d . . . . .
N2 N 0.1406(2) 0.1264(3) 0.07064(13) 0.0173(8) Uani 1 1 d . . . . .
N3 N 0.2382(2) 0.3311(3) 0.61954(12) 0.0128(8) Uani 1 1 d . . . . .
N4 N 0.1797(2) 0.2129(3) 0.70823(13) 0.0147(8) Uani 1 1 d . . . . .
C1 C 0.2680(3) 0.3710(3) 0.08560(16) 0.0171(10) Uani 1 1 d . . . . .
H1A H 0.267751 0.429495 0.102347 0.020 Uiso 1 1 calc R U . . .
H1B H 0.216372 0.371562 0.060662 0.020 Uiso 1 1 calc R U . . .
C2 C 0.3594(3) 0.3608(3) 0.06227(15) 0.0156(9) Uani 1 1 d . . . . .
C12 C 0.4627(4) 0.1214(4) -0.0158(2) 0.0375(14) Uani 1 1 d . . . . .
H12A H 0.465209 0.078304 -0.041922 0.056 Uiso 1 1 calc R U . . .
H12B H 0.406475 0.110634 0.001263 0.056 Uiso 1 1 calc R U . . .
H12C H 0.517815 0.114109 0.006140 0.056 Uiso 1 1 calc R U . . .
C13 C 0.3257(3) 0.3007(3) 0.16019(15) 0.0145(9) Uani 1 1 d . . . . .
H13A H 0.387167 0.304659 0.146445 0.017 Uiso 1 1 calc R U . . .
H13B H 0.317236 0.356110 0.178902 0.017 Uiso 1 1 calc R U . . .
C14 C 0.3259(3) 0.2215(3) 0.19292(15) 0.0136(9) Uani 1 1 d . . . . .
C15 C 0.3469(3) 0.1341(3) 0.17622(15) 0.0122(9) Uani 1 1 d . . . . .
C16 C 0.3636(3) 0.0643(3) 0.21001(16) 0.0159(10) Uani 1 1 d . . . . .
C17 C 0.3495(3) 0.0830(4) 0.25769(16) 0.0190(10) Uani 1 1 d . . . . .
H17 H 0.359078 0.035873 0.280227 0.023 Uiso 1 1 calc R U . . .
C18 C 0.3223(3) 0.1663(4) 0.27386(16) 0.0198(11) Uani 1 1 d . . . . .
C19 C 0.3137(3) 0.2352(3) 0.24107(16) 0.0165(10) Uani 1 1 d . . . . .
H19 H 0.298944 0.293831 0.251636 0.020 Uiso 1 1 calc R U . . .
C20 C 0.3055(3) 0.1804(4) 0.32565(17) 0.0293(13) Uani 1 1 d . . . . .
H20A H 0.305783 0.244857 0.332718 0.044 Uiso 1 1 calc R U . . .
H20B H 0.354741 0.150555 0.345469 0.044 Uiso 1 1 calc R U . . .
H20C H 0.244971 0.154768 0.332373 0.044 Uiso 1 1 calc R U . . .
C21 C 0.3974(3) -0.0292(3) 0.19522(17) 0.0213(10) Uani 1 1 d . . . . .
C22 C 0.4886(3) -0.0195(4) 0.16934(19) 0.0263(12) Uani 1 1 d . . . . .
H22A H 0.509237 -0.078932 0.159366 0.040 Uiso 1 1 calc R U . . .
H22B H 0.536804 0.007606 0.190927 0.040 Uiso 1 1 calc R U . . .
H22C H 0.477369 0.019001 0.141340 0.040 Uiso 1 1 calc R U . . .
C23 C 0.3228(3) -0.0748(4) 0.16208(19) 0.0269(11) Uani 1 1 d . . . . .
H23A H 0.343374 -0.135579 0.154412 0.040 Uiso 1 1 calc R U . . .
H23B H 0.313213 -0.039711 0.132754 0.040 Uiso 1 1 calc R U . . .
H23C H 0.264273 -0.078202 0.177916 0.040 Uiso 1 1 calc R U . . .
C24 C 0.4188(4) -0.0909(4) 0.2377(2) 0.0382(14) Uani 1 1 d . . . . .
H24A H 0.440482 -0.149202 0.226540 0.057 Uiso 1 1 calc R U . . .
H24B H 0.362319 -0.099582 0.254806 0.057 Uiso 1 1 calc R U . . .
H24C H 0.467355 -0.063712 0.259042 0.057 Uiso 1 1 calc R U . . .
C25 C 0.1582(3) 0.3080(3) 0.14039(15) 0.0139(9) Uani 1 1 d . . . . .
H25A H 0.145464 0.373027 0.143737 0.017 Uiso 1 1 calc R U . . .
H25B H 0.160899 0.281287 0.172603 0.017 Uiso 1 1 calc R U . . .
C26 C 0.0775(3) 0.2655(3) 0.11089(16) 0.0184(10) Uani 1 1 d . . . . .
H26A H 0.076274 0.290241 0.078248 0.022 Uiso 1 1 calc R U . . .
H26B H 0.018511 0.282903 0.124641 0.022 Uiso 1 1 calc R U . . .
C27 C 0.0821(3) 0.1632(3) 0.10814(15) 0.0172(10) Uani 1 1 d . . . . .
H27A H 0.106686 0.140097 0.139396 0.021 Uiso 1 1 calc R U . . .
H27B H 0.017975 0.139843 0.102365 0.021 Uiso 1 1 calc R U . . .
C28 C 0.1419(3) 0.0271(4) 0.07512(17) 0.0231(11) Uani 1 1 d . . . . .
H28A H 0.078054 0.004098 0.067649 0.028 Uiso 1 1 calc R U . . .
H28B H 0.159874 0.011180 0.108550 0.028 Uiso 1 1 calc R U . . .
C29 C 0.2076(3) -0.0199(4) 0.04320(19) 0.0305(12) Uani 1 1 d . . . . .
H29A H 0.212000 -0.083725 0.051748 0.046 Uiso 1 1 calc R U . . .
H29B H 0.269399 0.007682 0.047246 0.046 Uiso 1 1 calc R U . . .
H29C H 0.183777 -0.014154 0.009984 0.046 Uiso 1 1 calc R U . . .
C30 C 0.1056(3) 0.1562(4) 0.02164(16) 0.0231(11) Uani 1 1 d . . . . .
H30A H 0.141463 0.124392 -0.002045 0.028 Uiso 1 1 calc R U . . .
H30B H 0.117871 0.221295 0.018458 0.028 Uiso 1 1 calc R U . . .
C31 C 0.0018(3) 0.1391(5) 0.00996(18) 0.0334(14) Uani 1 1 d . . . . .
H31A H -0.012322 0.145781 -0.024329 0.050 Uiso 1 1 calc R U . . .
H31B H -0.034800 0.182637 0.027012 0.050 Uiso 1 1 calc R U . . .
H31C H -0.013935 0.078053 0.019709 0.050 Uiso 1 1 calc R U . . .
C32 C 0.3047(3) 0.3196(3) 0.58148(15) 0.0149(9) Uani 1 1 d . . . . .
H32A H 0.367186 0.339686 0.593863 0.018 Uiso 1 1 calc R U . . .
H32B H 0.284915 0.358966 0.554363 0.018 Uiso 1 1 calc R U . . .
C33 C 0.3117(3) 0.2242(3) 0.56372(15) 0.0142(9) Uani 1 1 d . . . . .
C34 C 0.3410(3) 0.1530(3) 0.59404(15) 0.0138(9) Uani 1 1 d . . . . .
C35 C 0.3533(3) 0.0663(3) 0.57375(16) 0.0183(10) Uani 1 1 d . . . . .
C36 C 0.3344(3) 0.0566(4) 0.52461(17) 0.0224(11) Uani 1 1 d . . . . .
H36 H 0.343508 -0.000802 0.510908 0.027 Uiso 1 1 calc R U . . .
C37 C 0.3031(3) 0.1263(4) 0.49471(16) 0.0212(11) Uani 1 1 d . . . . .
C38 C 0.2926(3) 0.2096(3) 0.51511(16) 0.0184(10) Uani 1 1 d . . . . .
H38 H 0.271676 0.258482 0.495542 0.022 Uiso 1 1 calc R U . . .
C39 C 0.2797(4) 0.1112(4) 0.44258(18) 0.0319(12) Uani 1 1 d . . . . .
H39A H 0.279046 0.168931 0.425856 0.048 Uiso 1 1 calc R U . . .
H39B H 0.218290 0.082886 0.438098 0.048 Uiso 1 1 calc R U . . .
H39C H 0.326642 0.071766 0.429799 0.048 Uiso 1 1 calc R U . . .
C40 C 0.3857(3) -0.0143(3) 0.60413(18) 0.0232(11) Uani 1 1 d . . . . .
C41 C 0.3934(4) -0.1010(4) 0.5752(2) 0.0410(15) Uani 1 1 d . . . . .
H41A H 0.414660 -0.150105 0.596354 0.061 Uiso 1 1 calc R U . . .
H41B H 0.438227 -0.092132 0.550848 0.061 Uiso 1 1 calc R U . . .
H41C H 0.332390 -0.116036 0.559852 0.061 Uiso 1 1 calc R U . . .
C42 C 0.3169(3) -0.0327(4) 0.6426(2) 0.0325(13) Uani 1 1 d . . . . .
H42A H 0.334791 -0.088263 0.659578 0.049 Uiso 1 1 calc R U . . .
H42B H 0.253914 -0.039203 0.627691 0.049 Uiso 1 1 calc R U . . .
H42C H 0.318343 0.017502 0.665156 0.049 Uiso 1 1 calc R U . . .
C43 C 0.4826(3) 0.0043(4) 0.62851(19) 0.0258(11) Uani 1 1 d . . . . .
H43A H 0.500776 -0.045906 0.649630 0.039 Uiso 1 1 calc R U . . .
H43B H 0.480611 0.059835 0.647088 0.039 Uiso 1 1 calc R U . . .
H43C H 0.528081 0.010721 0.604317 0.039 Uiso 1 1 calc R U . . .
C44 C 0.2403(3) 0.4267(3) 0.63601(15) 0.0168(10) Uani 1 1 d . . . . .
H44A H 0.197030 0.433054 0.661729 0.020 Uiso 1 1 calc R U . . .
H44B H 0.216578 0.465352 0.609295 0.020 Uiso 1 1 calc R U . . .
C45 C 0.3354(3) 0.4615(3) 0.65412(15) 0.0147(9) Uani 1 1 d . . . . .
C46 C 0.3713(3) 0.5363(3) 0.63249(16) 0.0190(10) Uani 1 1 d . . . . .
H46 H 0.338116 0.561337 0.605416 0.023 Uiso 1 1 calc R U . . .
C47 C 0.4546(3) 0.5756(3) 0.64941(17) 0.0212(10) Uani 1 1 d . . . . .
C48 C 0.5003(3) 0.5381(3) 0.69014(16) 0.0187(10) Uani 1 1 d . . . . .
H48 H 0.556486 0.565233 0.702559 0.022 Uiso 1 1 calc R U . . .
C49 C 0.4670(3) 0.4625(3) 0.71342(16) 0.0164(10) Uani 1 1 d . . . . .
C50 C 0.3845(3) 0.4202(3) 0.69382(14) 0.0121(9) Uani 1 1 d . . . . .
C51 C 0.4944(4) 0.6575(4) 0.62601(19) 0.0295(12) Uani 1 1 d . . . . .
H51A H 0.507408 0.704367 0.649933 0.044 Uiso 1 1 calc R U . . .
H51B H 0.449246 0.680069 0.601336 0.044 Uiso 1 1 calc R U . . .
H51C H 0.552154 0.640953 0.611623 0.044 Uiso 1 1 calc R U . . .
C52 C 0.5184(3) 0.4251(3) 0.75891(16) 0.0178(10) Uani 1 1 d . . . . .
C53 C 0.5592(3) 0.3333(4) 0.74806(19) 0.0275(12) Uani 1 1 d . . . . .
H53A H 0.589129 0.307757 0.777215 0.041 Uiso 1 1 calc R U . . .
H53B H 0.605438 0.340083 0.724257 0.041 Uiso 1 1 calc R U . . .
H53C H 0.509344 0.293209 0.735721 0.041 Uiso 1 1 calc R U . . .
C54 C 0.4530(3) 0.4177(4) 0.79953(17) 0.0271(12) Uani 1 1 d . . . . .
H54A H 0.485933 0.388794 0.826982 0.041 Uiso 1 1 calc R U . . .
H54B H 0.398530 0.381562 0.789112 0.041 Uiso 1 1 calc R U . . .
H54C H 0.432841 0.477890 0.808490 0.041 Uiso 1 1 calc R U . . .
C55 C 0.5992(3) 0.4861(4) 0.7764(2) 0.0300(12) Uani 1 1 d . . . . .
H55A H 0.625097 0.464751 0.807416 0.045 Uiso 1 1 calc R U . . .
H55B H 0.576489 0.547776 0.779557 0.045 Uiso 1 1 calc R U . . .
H55C H 0.647631 0.484731 0.753580 0.045 Uiso 1 1 calc R U . . .
C56 C 0.1420(3) 0.3053(3) 0.60173(15) 0.0158(10) Uani 1 1 d . . . . .
H56A H 0.145987 0.252334 0.580701 0.019 Uiso 1 1 calc R U . . .
H56B H 0.114805 0.355287 0.582263 0.019 Uiso 1 1 calc R U . . .
C57 C 0.0765(3) 0.2831(3) 0.64044(16) 0.0185(10) Uani 1 1 d . . . . .
H57A H 0.013094 0.274542 0.625355 0.022 Uiso 1 1 calc R U . . .
H57B H 0.074289 0.335442 0.662035 0.022 Uiso 1 1 calc R U . . .
C58 C 0.1024(3) 0.1995(3) 0.67031(15) 0.0163(10) Uani 1 1 d . . . . .
H58A H 0.046266 0.178755 0.685654 0.020 Uiso 1 1 calc R U . . .
H58B H 0.120869 0.151165 0.648722 0.020 Uiso 1 1 calc R U . . .
C59 C 0.1978(3) 0.1260(4) 0.73246(17) 0.0208(10) Uani 1 1 d . . . . .
H59A H 0.199831 0.078116 0.708170 0.025 Uiso 1 1 calc R U . . .
H59B H 0.145349 0.112457 0.752372 0.025 Uiso 1 1 calc R U . . .
C60 C 0.2883(4) 0.1238(5) 0.7637(2) 0.0390(15) Uani 1 1 d . . . . .
H60A H 0.301476 0.061959 0.774011 0.059 Uiso 1 1 calc R U . . .
H60B H 0.282109 0.162098 0.791616 0.059 Uiso 1 1 calc R U . . .
H60C H 0.339402 0.146010 0.745564 0.059 Uiso 1 1 calc R U . . .
C61 C 0.1567(3) 0.2849(3) 0.74288(16) 0.0178(10) Uani 1 1 d . . . . .
H61A H 0.159059 0.343793 0.726682 0.021 Uiso 1 1 calc R U . . .
H61B H 0.205604 0.285081 0.769254 0.021 Uiso 1 1 calc R U . . .
C62 C 0.0621(3) 0.2757(4) 0.76396(18) 0.0247(11) Uani 1 1 d . . . . .
H62A H 0.057465 0.319491 0.789659 0.037 Uiso 1 1 calc R U . . .
H62B H 0.055544 0.214794 0.776585 0.037 Uiso 1 1 calc R U . . .
H62C H 0.012572 0.286870 0.739168 0.037 Uiso 1 1 calc R U . . .
C3 C 0.4313(3) 0.4226(3) 0.07171(15) 0.0153(9) Uani 1 1 d . . . . .
H3 H 0.423035 0.469715 0.093785 0.018 Uiso 1 1 calc R U . . .
C4 C 0.5140(3) 0.4167(3) 0.04967(16) 0.0181(10) Uani 1 1 d . . . . .
C5 C 0.5208(3) 0.3498(3) 0.01499(16) 0.0187(10) Uani 1 1 d . . . . .
H5 H 0.575724 0.347677 -0.001952 0.022 Uiso 1 1 calc R U . . .
C6 C 0.4519(3) 0.2867(4) 0.00408(16) 0.0189(10) Uani 1 1 d . . . . .
C7 C 0.3707(3) 0.2890(3) 0.02993(15) 0.0159(9) Uani 1 1 d . . . . .
C8 C 0.5933(3) 0.4817(4) 0.06057(17) 0.0229(11) Uani 1 1 d . . . . .
H8A H 0.650164 0.447992 0.069651 0.034 Uiso 1 1 calc R U . . .
H8B H 0.577970 0.521102 0.086800 0.034 Uiso 1 1 calc R U . . .
H8C H 0.602999 0.518030 0.032339 0.034 Uiso 1 1 calc R U . . .
C9 C 0.5499(4) 0.2310(5) -0.0620(2) 0.0470(18) Uani 1 1 d . . . . .
H9A H 0.550752 0.292134 -0.074941 0.070 Uiso 1 1 calc R U . . .
H9B H 0.551614 0.187474 -0.088033 0.070 Uiso 1 1 calc R U . . .
H9C H 0.604323 0.222214 -0.039773 0.070 Uiso 1 1 calc R U . . .
C10 C 0.4603(3) 0.2172(4) -0.03574(18) 0.0268(12) Uani 1 1 d . . . . .
C11 C 0.3782(4) 0.2272(4) -0.07304(18) 0.0324(13) Uani 1 1 d . . . . .
H11A H 0.380552 0.286658 -0.087873 0.049 Uiso 1 1 calc R U . . .
H11B H 0.319479 0.220663 -0.057612 0.049 Uiso 1 1 calc R U . . .
H11C H 0.382252 0.180644 -0.097420 0.049 Uiso 1 1 calc R U . . .

loop_
_atom_site_aniso_label
_atom_site_aniso_U_11
_atom_site_aniso_U_22
_atom_site_aniso_U_33
_atom_site_aniso_U_23
_atom_site_aniso_U_13
_atom_site_aniso_U_12
Zn1 0.0100(2) 0.0149(3) 0.0121(3) -0.0013(2) 0.00087(17) -0.00151(19)
Zn2 0.0088(2) 0.0131(3) 0.0132(3) 0.0013(2) 0.00028(17) -0.00140(18)
O1 0.0198(15) 0.020(2) 0.0147(15) -0.0023(14) 0.0022(12) -0.0018(13)
O2 0.0154(13) 0.0151(18) 0.0117(15) -0.0016(13) 0.0003(11) 0.0022(12)
O3 0.0123(13) 0.0199(19) 0.0165(16) -0.0007(13) -0.0006(11) 0.0030(12)
O4 0.0146(14) 0.020(2) 0.0147(15) 0.0027(13) -0.0010(11) -0.0048(13)
N1 0.0075(15) 0.017(2) 0.0130(18) 0.0011(15) -0.0002(13) -0.0006(14)
N2 0.0140(16) 0.024(3) 0.0144(18) -0.0041(17) 0.0001(14) -0.0027(15)
N3 0.0087(15) 0.018(2) 0.0120(17) -0.0009(15) 0.0016(13) -0.0007(14)
N4 0.0104(16) 0.017(2) 0.0164(19) 0.0024(16) 0.0009(13) -0.0041(15)
C1 0.0122(19) 0.021(3) 0.018(2) 0.004(2) 0.0018(16) 0.0016(18)
C2 0.016(2) 0.017(3) 0.015(2) 0.0063(19) -0.0001(16) 0.0023(17)
C12 0.035(3) 0.045(4) 0.031(3) -0.012(3) -0.002(2) 0.007(3)
C13 0.0100(18) 0.016(3) 0.017(2) -0.0007(19) -0.0030(16) 0.0035(17)
C14 0.0092(18) 0.016(3) 0.015(2) -0.0017(18) -0.0009(15) -0.0012(17)
C15 0.0093(17) 0.010(2) 0.017(2) -0.0010(18) 0.0012(15) -0.0009(16)
C16 0.0120(18) 0.015(3) 0.020(2) 0.0010(19) 0.0019(16) -0.0029(17)
C17 0.0146(19) 0.026(3) 0.016(2) 0.005(2) -0.0016(16) -0.0043(19)
C18 0.0090(18) 0.034(3) 0.016(2) -0.001(2) 0.0007(16) -0.0021(19)
C19 0.0084(18) 0.022(3) 0.019(2) -0.001(2) -0.0012(16) 0.0023(17)
C20 0.022(2) 0.048(4) 0.017(2) -0.004(2) -0.0024(19) 0.000(2)
C21 0.023(2) 0.017(3) 0.023(2) 0.001(2) 0.0009(18) -0.0013(19)
C22 0.021(2) 0.020(3) 0.038(3) 0.002(2) 0.002(2) 0.005(2)
C23 0.034(3) 0.014(3) 0.034(3) -0.003(2) 0.006(2) -0.006(2)
C24 0.058(4) 0.023(3) 0.033(3) 0.010(3) -0.003(3) 0.004(3)
C25 0.0106(18) 0.013(3) 0.018(2) -0.0039(18) 0.0029(16) 0.0035(16)
C26 0.0137(19) 0.023(3) 0.018(2) -0.002(2) -0.0008(17) 0.0048(18)
C27 0.0114(18) 0.025(3) 0.016(2) -0.006(2) 0.0019(16) -0.0060(18)
C28 0.020(2) 0.024(3) 0.025(3) -0.006(2) 0.0012(18) -0.009(2)
C29 0.029(3) 0.026(3) 0.037(3) -0.015(2) 0.005(2) -0.002(2)
C30 0.019(2) 0.038(3) 0.012(2) -0.003(2) -0.0019(17) -0.002(2)
C31 0.022(2) 0.054(4) 0.023(3) -0.004(3) -0.007(2) -0.005(2)
C32 0.0119(18) 0.018(3) 0.015(2) 0.0028(19) 0.0012(16) 0.0020(17)
C33 0.0121(18) 0.015(3) 0.015(2) -0.0012(18) 0.0032(16) 0.0018(17)
C34 0.0068(17) 0.020(3) 0.015(2) -0.0016(18) 0.0012(15) -0.0022(16)
C35 0.0130(19) 0.019(3) 0.023(2) -0.001(2) 0.0027(17) -0.0040(18)
C36 0.018(2) 0.022(3) 0.027(3) -0.009(2) 0.0042(18) -0.0010(19)
C37 0.023(2) 0.025(3) 0.015(2) -0.006(2) 0.0031(17) 0.000(2)
C38 0.020(2) 0.019(3) 0.017(2) 0.002(2) 0.0033(17) -0.0016(19)
C39 0.046(3) 0.026(3) 0.023(3) -0.009(2) 0.003(2) 0.002(2)
C40 0.022(2) 0.011(3) 0.036(3) 0.000(2) -0.003(2) 0.0022(19)
C41 0.055(4) 0.017(3) 0.049(4) -0.004(3) -0.013(3) 0.009(3)
C42 0.025(2) 0.028(3) 0.044(3) 0.014(3) -0.001(2) -0.003(2)
C43 0.022(2) 0.016(3) 0.038(3) 0.002(2) -0.004(2) 0.002(2)
C44 0.020(2) 0.017(3) 0.014(2) -0.0015(19) 0.0027(16) 0.0021(18)
C45 0.018(2) 0.010(3) 0.016(2) -0.0054(18) 0.0045(16) 0.0021(17)
C46 0.027(2) 0.015(3) 0.016(2) -0.0036(19) 0.0051(18) -0.0001(19)
C47 0.026(2) 0.016(3) 0.023(2) -0.005(2) 0.0121(19) -0.0065(19)
C48 0.017(2) 0.015(3) 0.024(2) -0.009(2) 0.0065(17) -0.0058(18)
C49 0.0135(19) 0.016(3) 0.020(2) -0.0075(19) 0.0026(16) -0.0001(17)
C50 0.0134(18) 0.010(2) 0.014(2) -0.0015(18) 0.0053(15) -0.0042(16)
C51 0.040(3) 0.020(3) 0.030(3) -0.001(2) 0.013(2) -0.008(2)
C52 0.018(2) 0.012(3) 0.023(2) -0.0058(19) -0.0037(17) 0.0015(18)
C53 0.026(2) 0.021(3) 0.034(3) -0.007(2) -0.010(2) 0.007(2)
C54 0.025(2) 0.038(4) 0.017(2) -0.002(2) -0.0040(19) 0.004(2)
C55 0.025(2) 0.024(3) 0.039(3) -0.009(2) -0.010(2) -0.003(2)
C56 0.0111(19) 0.018(3) 0.018(2) -0.0004(19) -0.0034(16) 0.0015(17)
C57 0.0121(19) 0.023(3) 0.020(2) 0.000(2) -0.0023(17) -0.0013(18)
C58 0.0116(19) 0.020(3) 0.017(2) -0.0015(19) -0.0014(16) -0.0046(17)
C59 0.016(2) 0.023(3) 0.024(2) 0.008(2) 0.0057(17) -0.0025(19)
C60 0.029(3) 0.046(4) 0.041(3) 0.020(3) -0.006(2) 0.000(3)
C61 0.0130(19) 0.021(3) 0.019(2) -0.003(2) 0.0023(17) -0.0015(18)
C62 0.022(2) 0.027(3) 0.026(3) -0.002(2) 0.0093(19) -0.001(2)
C3 0.018(2) 0.009(3) 0.019(2) 0.0034(18) 0.0000(17) 0.0002(17)
C4 0.016(2) 0.021(3) 0.018(2) 0.008(2) -0.0027(16) -0.0021(18)
C5 0.017(2) 0.023(3) 0.017(2) 0.006(2) 0.0036(17) 0.0021(19)
C6 0.017(2) 0.026(3) 0.014(2) 0.003(2) -0.0006(17) 0.0030(19)
C7 0.0146(19) 0.020(3) 0.012(2) 0.0060(19) -0.0022(16) -0.0013(18)
C8 0.017(2) 0.029(3) 0.022(2) 0.005(2) -0.0014(18) -0.007(2)
C9 0.030(3) 0.072(5) 0.041(3) -0.027(3) 0.015(3) -0.012(3)
C10 0.021(2) 0.037(4) 0.022(3) -0.006(2) 0.0029(19) -0.004(2)
C11 0.033(3) 0.047(4) 0.017(2) -0.003(2) 0.001(2) -0.007(3)

loop_
_atom_type_symbol
_atom_type_description
_atom_type_scat_dispersion_real
_atom_type_scat_dispersion_imag
_atom_type_scat_source
C C 0.0033 0.0016 'International Tables Vol C Tables 4.2.6.8 and 6.1.1.4'
H H 0.0000 0.0000 'International Tables Vol C Tables 4.2.6.8 and 6.1.1.4'
N N 0.0061 0.0033 'International Tables Vol C Tables 4.2.6.8 and 6.1.1.4'
O O 0.0106 0.0060 'International Tables Vol C Tables 4.2.6.8 and 6.1.1.4'
Zn Zn 0.2839 1.4301 'International Tables Vol C Tables 4.2.6.8 and 6.1.1.4'

loop_
_geom_angle_atom_site_label_1
_geom_angle_atom_site_label_2
_geom_angle_atom_site_label_3
_geom_angle
_geom_angle_site_symmetry_1
_geom_angle_site_symmetry_3
_geom_angle_publ_flag
O2 Zn1 O1 126.27(12) . . ?
O2 Zn1 N2 117.69(15) . . ?
O1 Zn1 N2 104.40(14) . . ?
O2 Zn1 N1 99.79(13) . . ?
O1 Zn1 N1 100.16(14) . . ?
N2 Zn1 N1 104.70(14) . . ?
O3 Zn2 O4 124.78(13) . . ?
O3 Zn2 N4 117.46(15) . . ?
O4 Zn2 N4 106.89(14) . . ?
O3 Zn2 N3 100.59(13) . . ?
O4 Zn2 N3 99.72(14) . . ?
N4 Zn2 N3 102.96(14) . . ?
C7 O1 Zn1 111.4(3) . . ?
C15 O2 Zn1 119.7(3) . . ?
C34 O3 Zn2 121.6(3) . . ?
C50 O4 Zn2 120.6(3) . . ?
C25 N1 C13 109.2(3) . . ?
C25 N1 C1 110.5(3) . . ?
C13 N1 C1 109.0(3) . . ?
C25 N1 Zn1 116.2(3) . . ?
C13 N1 Zn1 106.4(3) . . ?
C1 N1 Zn1 105.3(3) . . ?
C28 N2 C27 108.0(4) . . ?
C28 N2 C30 111.9(4) . . ?
C27 N2 C30 111.7(4) . . ?
C28 N2 Zn1 110.9(3) . . ?
C27 N2 Zn1 106.4(3) . . ?
C30 N2 Zn1 107.9(3) . . ?
C56 N3 C32 110.6(3) . . ?
C56 N3 C44 110.4(3) . . ?
C32 N3 C44 109.4(3) . . ?
C56 N3 Zn2 115.1(3) . . ?
C32 N3 Zn2 103.9(2) . . ?
C44 N3 Zn2 107.1(2) . . ?
C59 N4 C61 111.3(4) . . ?
C59 N4 C58 108.3(4) . . ?
C61 N4 C58 111.9(3) . . ?
C59 N4 Zn2 110.6(3) . . ?
C61 N4 Zn2 107.6(3) . . ?
C58 N4 Zn2 107.1(3) . . ?
N1 C1 C2 112.9(4) . . ?
N1 C1 H1A 109.0 . . ?
C2 C1 H1A 109.0 . . ?
N1 C1 H1B 109.0 . . ?
C2 C1 H1B 109.0 . . ?
H1A C1 H1B 107.8 . . ?
C3 C2 C7 120.2(4) . . ?
C3 C2 C1 120.3(4) . . ?
C7 C2 C1 119.5(4) . . ?
C10 C12 H12A 109.5 . . ?
C10 C12 H12B 109.5 . . ?
H12A C12 H12B 109.5 . . ?
C10 C12 H12C 109.5 . . ?
H12A C12 H12C 109.5 . . ?
H12B C12 H12C 109.5 . . ?
C14 C13 N1 113.9(4) . . ?
C14 C13 H13A 108.8 . . ?
N1 C13 H13A 108.8 . . ?
C14 C13 H13B 108.8 . . ?
N1 C13 H13B 108.8 . . ?
H13A C13 H13B 107.7 . . ?
C19 C14 C15 119.9(4) . . ?
C19 C14 C13 119.3(4) . . ?
C15 C14 C13 120.5(4) . . ?
O2 C15 C16 120.7(4) . . ?
O2 C15 C14 120.7(4) . . ?
C16 C15 C14 118.5(4) . . ?
C17 C16 C15 118.0(4) . . ?
C17 C16 C21 120.5(4) . . ?
C15 C16 C21 121.5(4) . . ?
C18 C17 C16 123.7(4) . . ?
C18 C17 H17 118.1 . . ?
C16 C17 H17 118.1 . . ?
C19 C18 C17 117.3(4) . . ?
C19 C18 C20 122.1(5) . . ?
C17 C18 C20 120.6(5) . . ?
C18 C19 C14 122.1(5) . . ?
C18 C19 H19 118.9 . . ?
C14 C19 H19 118.9 . . ?
C18 C20 H20A 109.5 . . ?
C18 C20 H20B 109.5 . . ?
H20A C20 H20B 109.5 . . ?
C18 C20 H20C 109.5 . . ?
H20A C20 H20C 109.5 . . ?
H20B C20 H20C 109.5 . . ?
C24 C21 C23 108.0(4) . . ?
C24 C21 C16 112.5(4) . . ?
C23 C21 C16 110.1(4) . . ?
C24 C21 C22 106.9(4) . . ?
C23 C21 C22 109.5(4) . . ?
C16 C21 C22 109.6(4) . . ?
C21 C22 H22A 109.5 . . ?
C21 C22 H22B 109.5 . . ?
H22A C22 H22B 109.5 . . ?
C21 C22 H22C 109.5 . . ?
H22A C22 H22C 109.5 . . ?
H22B C22 H22C 109.5 . . ?
C21 C23 H23A 109.5 . . ?
C21 C23 H23B 109.5 . . ?
H23A C23 H23B 109.5 . . ?
C21 C23 H23C 109.5 . . ?
H23A C23 H23C 109.5 . . ?
H23B C23 H23C 109.5 . . ?
C21 C24 H24A 109.5 . . ?
C21 C24 H24B 109.5 . . ?
H24A C24 H24B 109.5 . . ?
C21 C24 H24C 109.5 . . ?
H24A C24 H24C 109.5 . . ?
H24B C24 H24C 109.5 . . ?
N1 C25 C26 114.9(3) . . ?
N1 C25 H25A 108.6 . . ?
C26 C25 H25A 108.6 . . ?
N1 C25 H25B 108.6 . . ?
C26 C25 H25B 108.6 . . ?
H25A C25 H25B 107.5 . . ?
C25 C26 C27 114.1(4) . . ?
C25 C26 H26A 108.7 . . ?
C27 C26 H26A 108.7 . . ?
C25 C26 H26B 108.7 . . ?
C27 C26 H26B 108.7 . . ?
H26A C26 H26B 107.6 . . ?
N2 C27 C26 115.4(4) . . ?
N2 C27 H27A 108.4 . . ?
C26 C27 H27A 108.4 . . ?
N2 C27 H27B 108.4 . . ?
C26 C27 H27B 108.4 . . ?
H27A C27 H27B 107.5 . . ?
N2 C28 C29 114.4(4) . . ?
N2 C28 H28A 108.7 . . ?
C29 C28 H28A 108.7 . . ?
N2 C28 H28B 108.7 . . ?
C29 C28 H28B 108.7 . . ?
H28A C28 H28B 107.6 . . ?
C28 C29 H29A 109.5 . . ?
C28 C29 H29B 109.5 . . ?
H29A C29 H29B 109.5 . . ?
C28 C29 H29C 109.5 . . ?
H29A C29 H29C 109.5 . . ?
H29B C29 H29C 109.5 . . ?
N2 C30 C31 114.4(4) . . ?
N2 C30 H30A 108.7 . . ?
C31 C30 H30A 108.7 . . ?
N2 C30 H30B 108.7 . . ?
C31 C30 H30B 108.7 . . ?
H30A C30 H30B 107.6 . . ?
C30 C31 H31A 109.5 . . ?
C30 C31 H31B 109.5 . . ?
H31A C31 H31B 109.5 . . ?
C30 C31 H31C 109.5 . . ?
H31A C31 H31C 109.5 . . ?
H31B C31 H31C 109.5 . . ?
N3 C32 C33 113.9(4) . . ?
N3 C32 H32A 108.8 . . ?
C33 C32 H32A 108.8 . . ?
N3 C32 H32B 108.8 . . ?
C33 C32 H32B 108.8 . . ?
H32A C32 H32B 107.7 . . ?
C38 C33 C34 120.7(4) . . ?
C38 C33 C32 117.3(4) . . ?
C34 C33 C32 121.9(4) . . ?
O3 C34 C33 121.2(4) . . ?
O3 C34 C35 120.3(4) . . ?
C33 C34 C35 118.5(4) . . ?
C36 C35 C34 117.9(4) . . ?
C36 C35 C40 120.4(4) . . ?
C34 C35 C40 121.7(4) . . ?
C37 C36 C35 123.8(5) . . ?
C37 C36 H36 118.1 . . ?
C35 C36 H36 118.1 . . ?
C38 C37 C36 117.2(4) . . ?
C38 C37 C39 121.3(5) . . ?
C36 C37 C39 121.5(5) . . ?
C37 C38 C33 122.0(5) . . ?
C37 C38 H38 119.0 . . ?
C33 C38 H38 119.0 . . ?
C37 C39 H39A 109.5 . . ?
C37 C39 H39B 109.5 . . ?
H39A C39 H39B 109.5 . . ?
C37 C39 H39C 109.5 . . ?
H39A C39 H39C 109.5 . . ?
H39B C39 H39C 109.5 . . ?
C35 C40 C41 113.0(4) . . ?
C35 C40 C43 110.2(4) . . ?
C41 C40 C43 107.1(4) . . ?
C35 C40 C42 110.3(4) . . ?
C41 C40 C42 107.3(5) . . ?
C43 C40 C42 108.8(4) . . ?
C40 C41 H41A 109.5 . . ?
C40 C41 H41B 109.5 . . ?
H41A C41 H41B 109.5 . . ?
C40 C41 H41C 109.5 . . ?
H41A C41 H41C 109.5 . . ?
H41B C41 H41C 109.5 . . ?
C40 C42 H42A 109.5 . . ?
C40 C42 H42B 109.5 . . ?
H42A C42 H42B 109.5 . . ?
C40 C42 H42C 109.5 . . ?
H42A C42 H42C 109.5 . . ?
H42B C42 H42C 109.5 . . ?
C40 C43 H43A 109.5 . . ?
C40 C43 H43B 109.5 . . ?
H43A C43 H43B 109.5 . . ?
C40 C43 H43C 109.5 . . ?
H43A C43 H43C 109.5 . . ?
H43B C43 H43C 109.5 . . ?
N3 C44 C45 115.3(4) . . ?
N3 C44 H44A 108.5 . . ?
C45 C44 H44A 108.5 . . ?
N3 C44 H44B 108.5 . . ?
C45 C44 H44B 108.5 . . ?
H44A C44 H44B 107.5 . . ?
C46 C45 C50 120.9(4) . . ?
C46 C45 C44 118.6(4) . . ?
C50 C45 C44 120.5(4) . . ?
C45 C46 C47 121.7(4) . . ?
C45 C46 H46 119.2 . . ?
C47 C46 H46 119.2 . . ?
C46 C47 C48 117.5(4) . . ?
C46 C47 C51 122.1(5) . . ?
C48 C47 C51 120.4(4) . . ?
C47 C48 C49 123.1(4) . . ?
C47 C48 H48 118.5 . . ?
C49 C48 H48 118.5 . . ?
C48 C49 C50 118.4(4) . . ?
C48 C49 C52 121.2(4) . . ?
C50 C49 C52 120.4(4) . . ?
O4 C50 C49 120.5(4) . . ?
O4 C50 C45 121.2(4) . . ?
C49 C50 C45 118.2(4) . . ?
C47 C51 H51A 109.5 . . ?
C47 C51 H51B 109.5 . . ?
H51A C51 H51B 109.5 . . ?
C47 C51 H51C 109.5 . . ?
H51A C51 H51C 109.5 . . ?
H51B C51 H51C 109.5 . . ?
C53 C52 C55 107.5(4) . . ?
C53 C52 C54 110.4(4) . . ?
C55 C52 C54 106.9(4) . . ?
C53 C52 C49 109.1(4) . . ?
C55 C52 C49 111.6(4) . . ?
C54 C52 C49 111.3(4) . . ?
C52 C53 H53A 109.5 . . ?
C52 C53 H53B 109.5 . . ?
H53A C53 H53B 109.5 . . ?
C52 C53 H53C 109.5 . . ?
H53A C53 H53C 109.5 . . ?
H53B C53 H53C 109.5 . . ?
C52 C54 H54A 109.5 . . ?
C52 C54 H54B 109.5 . . ?
H54A C54 H54B 109.5 . . ?
C52 C54 H54C 109.5 . . ?
H54A C54 H54C 109.5 . . ?
H54B C54 H54C 109.5 . . ?
C52 C55 H55A 109.5 . . ?
C52 C55 H55B 109.5 . . ?
H55A C55 H55B 109.5 . . ?
C52 C55 H55C 109.5 . . ?
H55A C55 H55C 109.5 . . ?
H55B C55 H55C 109.5 . . ?
N3 C56 C57 114.7(3) . . ?
N3 C56 H56A 108.6 . . ?
C57 C56 H56A 108.6 . . ?
N3 C56 H56B 108.6 . . ?
C57 C56 H56B 108.6 . . ?
H56A C56 H56B 107.6 . . ?
C56 C57 C58 115.4(4) . . ?
C56 C57 H57A 108.4 . . ?
C58 C57 H57A 108.4 . . ?
C56 C57 H57B 108.4 . . ?
C58 C57 H57B 108.4 . . ?
H57A C57 H57B 107.5 . . ?
N4 C58 C57 115.2(4) . . ?
N4 C58 H58A 108.5 . . ?
C57 C58 H58A 108.5 . . ?
N4 C58 H58B 108.5 . . ?
C57 C58 H58B 108.5 . . ?
H58A C58 H58B 107.5 . . ?
N4 C59 C60 113.9(4) . . ?
N4 C59 H59A 108.8 . . ?
C60 C59 H59A 108.8 . . ?
N4 C59 H59B 108.8 . . ?
C60 C59 H59B 108.8 . . ?
H59A C59 H59B 107.7 . . ?
C59 C60 H60A 109.5 . . ?
C59 C60 H60B 109.5 . . ?
H60A C60 H60B 109.5 . . ?
C59 C60 H60C 109.5 . . ?
H60A C60 H60C 109.5 . . ?
H60B C60 H60C 109.5 . . ?
N4 C61 C62 115.4(4) . . ?
N4 C61 H61A 108.4 . . ?
C62 C61 H61A 108.4 . . ?
N4 C61 H61B 108.4 . . ?
C62 C61 H61B 108.4 . . ?
H61A C61 H61B 107.5 . . ?
C61 C62 H62A 109.5 . . ?
C61 C62 H62B 109.5 . . ?
H62A C62 H62B 109.5 . . ?
C61 C62 H62C 109.5 . . ?
H62A C62 H62C 109.5 . . ?
H62B C62 H62C 109.5 . . ?
C4 C3 C2 121.5(4) . . ?
C4 C3 H3 119.3 . . ?
C2 C3 H3 119.3 . . ?
C3 C4 C5 117.3(4) . . ?
C3 C4 C8 122.0(4) . . ?
C5 C4 C8 120.7(4) . . ?
C6 C5 C4 123.7(4) . . ?
C6 C5 H5 118.2 . . ?
C4 C5 H5 118.2 . . ?
C5 C6 C7 118.2(4) . . ?
C5 C6 C10 122.0(4) . . ?
C7 C6 C10 119.8(4) . . ?
O1 C7 C6 121.9(4) . . ?
O1 C7 C2 119.4(4) . . ?
C6 C7 C2 118.7(4) . . ?
C4 C8 H8A 109.5 . . ?
C4 C8 H8B 109.5 . . ?
H8A C8 H8B 109.5 . . ?
C4 C8 H8C 109.5 . . ?
H8A C8 H8C 109.5 . . ?
H8B C8 H8C 109.5 . . ?
C10 C9 H9A 109.5 . . ?
C10 C9 H9B 109.5 . . ?
H9A C9 H9B 109.5 . . ?
C10 C9 H9C 109.5 . . ?
H9A C9 H9C 109.5 . . ?
H9B C9 H9C 109.5 . . ?
C12 C10 C6 111.0(4) . . ?
C12 C10 C11 109.9(4) . . ?
C6 C10 C11 110.0(4) . . ?
C12 C10 C9 107.5(5) . . ?
C6 C10 C9 111.6(4) . . ?
C11 C10 C9 106.7(4) . . ?
C10 C11 H11A 109.5 . . ?
C10 C11 H11B 109.5 . . ?
H11A C11 H11B 109.5 . . ?
C10 C11 H11C 109.5 . . ?
H11A C11 H11C 109.5 . . ?
H11B C11 H11C 109.5 . . ?

loop_
_geom_bond_atom_site_label_1
_geom_bond_atom_site_label_2
_geom_bond_distance
_geom_bond_site_symmetry_2
_geom_bond_publ_flag
Zn1 O2 1.907(3) . ?
Zn1 O1 1.910(3) . ?
Zn1 N2 2.062(3) . ?
Zn1 N1 2.063(4) . ?
Zn2 O3 1.901(3) . ?
Zn2 O4 1.911(3) . ?
Zn2 N4 2.051(3) . ?
Zn2 N3 2.056(4) . ?
O1 C7 1.336(5) . ?
O2 C15 1.343(5) . ?
O3 C34 1.344(5) . ?
O4 C50 1.320(5) . ?
N1 C25 1.496(5) . ?
N1 C13 1.500(5) . ?
N1 C1 1.504(6) . ?
N2 C28 1.483(7) . ?
N2 C27 1.498(5) . ?
N2 C30 1.507(6) . ?
N3 C56 1.492(5) . ?
N3 C32 1.493(5) . ?
N3 C44 1.496(6) . ?
N4 C59 1.477(6) . ?
N4 C61 1.500(6) . ?
N4 C58 1.506(5) . ?
C1 C2 1.515(5) . ?
C1 H1A 0.9900 . ?
C1 H1B 0.9900 . ?
C2 C3 1.396(6) . ?
C2 C7 1.420(7) . ?
C12 C10 1.531(9) . ?
C12 H12A 0.9800 . ?
C12 H12B 0.9800 . ?
C12 H12C 0.9800 . ?
C13 C14 1.497(6) . ?
C13 H13A 0.9900 . ?
C13 H13B 0.9900 . ?
C14 C19 1.395(6) . ?
C14 C15 1.422(7) . ?
C15 C16 1.420(6) . ?
C16 C17 1.400(6) . ?
C16 C21 1.539(7) . ?
C17 C18 1.386(7) . ?
C17 H17 0.9500 . ?
C18 C19 1.381(7) . ?
C18 C20 1.510(6) . ?
C19 H19 0.9500 . ?
C20 H20A 0.9800 . ?
C20 H20B 0.9800 . ?
C20 H20C 0.9800 . ?
C21 C24 1.525(7) . ?
C21 C23 1.535(7) . ?
C21 C22 1.549(6) . ?
C22 H22A 0.9800 . ?
C22 H22B 0.9800 . ?
C22 H22C 0.9800 . ?
C23 H23A 0.9800 . ?
C23 H23B 0.9800 . ?
C23 H23C 0.9800 . ?
C24 H24A 0.9800 . ?
C24 H24B 0.9800 . ?
C24 H24C 0.9800 . ?
C25 C26 1.522(6) . ?
C25 H25A 0.9900 . ?
C25 H25B 0.9900 . ?
C26 C27 1.526(7) . ?
C26 H26A 0.9900 . ?
C26 H26B 0.9900 . ?
C27 H27A 0.9900 . ?
C27 H27B 0.9900 . ?
C28 C29 1.518(7) . ?
C28 H28A 0.9900 . ?
C28 H28B 0.9900 . ?
C29 H29A 0.9800 . ?
C29 H29B 0.9800 . ?
C29 H29C 0.9800 . ?
C30 C31 1.530(6) . ?
C30 H30A 0.9900 . ?
C30 H30B 0.9900 . ?
C31 H31A 0.9800 . ?
C31 H31B 0.9800 . ?
C31 H31C 0.9800 . ?
C32 C33 1.510(7) . ?
C32 H32A 0.9900 . ?
C32 H32B 0.9900 . ?
C33 C38 1.398(6) . ?
C33 C34 1.408(6) . ?
C34 C35 1.428(7) . ?
C35 C36 1.402(7) . ?
C35 C40 1.528(7) . ?
C36 C37 1.393(7) . ?
C36 H36 0.9500 . ?
C37 C38 1.378(7) . ?
C37 C39 1.503(7) . ?
C38 H38 0.9500 . ?
C39 H39A 0.9800 . ?
C39 H39B 0.9800 . ?
C39 H39C 0.9800 . ?
C40 C41 1.534(8) . ?
C40 C43 1.539(6) . ?
C40 C42 1.540(7) . ?
C41 H41A 0.9800 . ?
C41 H41B 0.9800 . ?
C41 H41C 0.9800 . ?
C42 H42A 0.9800 . ?
C42 H42B 0.9800 . ?
C42 H42C 0.9800 . ?
C43 H43A 0.9800 . ?
C43 H43B 0.9800 . ?
C43 H43C 0.9800 . ?
C44 C45 1.521(6) . ?
C44 H44A 0.9900 . ?
C44 H44B 0.9900 . ?
C45 C46 1.384(7) . ?
C45 C50 1.424(6) . ?
C46 C47 1.391(6) . ?
C46 H46 0.9500 . ?
C47 C48 1.402(7) . ?
C47 C51 1.514(7) . ?
C48 C49 1.403(7) . ?
C48 H48 0.9500 . ?
C49 C50 1.423(6) . ?
C49 C52 1.543(6) . ?
C51 H51A 0.9800 . ?
C51 H51B 0.9800 . ?
C51 H51C 0.9800 . ?
C52 C53 1.525(7) . ?
C52 C55 1.532(6) . ?
C52 C54 1.532(6) . ?
C53 H53A 0.9800 . ?
C53 H53B 0.9800 . ?
C53 H53C 0.9800 . ?
C54 H54A 0.9800 . ?
C54 H54B 0.9800 . ?
C54 H54C 0.9800 . ?
C55 H55A 0.9800 . ?
C55 H55B 0.9800 . ?
C55 H55C 0.9800 . ?
C56 C57 1.524(6) . ?
C56 H56A 0.9900 . ?
C56 H56B 0.9900 . ?
C57 C58 1.534(7) . ?
C57 H57A 0.9900 . ?
C57 H57B 0.9900 . ?
C58 H58A 0.9900 . ?
C58 H58B 0.9900 . ?
C59 C60 1.525(6) . ?
C59 H59A 0.9900 . ?
C59 H59B 0.9900 . ?
C60 H60A 0.9800 . ?
C60 H60B 0.9800 . ?
C60 H60C 0.9800 . ?
C61 C62 1.527(6) . ?
C61 H61A 0.9900 . ?
C61 H61B 0.9900 . ?
C62 H62A 0.9800 . ?
C62 H62B 0.9800 . ?
C62 H62C 0.9800 . ?
C3 C4 1.382(6) . ?
C3 H3 0.9500 . ?
C4 C5 1.403(7) . ?
C4 C8 1.511(6) . ?
C5 C6 1.385(7) . ?
C5 H5 0.9500 . ?
C6 C7 1.418(6) . ?
C6 C10 1.538(7) . ?
C8 H8A 0.9800 . ?
C8 H8B 0.9800 . ?
C8 H8C 0.9800 . ?
C9 C10 1.542(7) . ?
C9 H9A 0.9800 . ?
C9 H9B 0.9800 . ?
C9 H9C 0.9800 . ?
C10 C11 1.538(7) . ?
C11 H11A 0.9800 . ?
C11 H11B 0.9800 . ?
C11 H11C 0.9800 . ?

loop_
_geom_hbond_atom_site_label_D
_geom_hbond_atom_site_label_H
_geom_hbond_atom_site_label_A
_geom_hbond_distance_DH
_geom_hbond_distance_HA
_geom_hbond_distance_DA
_geom_hbond_angle_DHA
_geom_hbond_site_symmetry_A
_geom_hbond_publ_flag
C26 H26B O3 0.99 2.48 3.454(5) 167.5 4_565 yes

loop_
_geom_torsion_atom_site_label_1
_geom_torsion_atom_site_label_2
_geom_torsion_atom_site_label_3
_geom_torsion_atom_site_label_4
_geom_torsion
_geom_torsion_site_symmetry_1
_geom_torsion_site_symmetry_2
_geom_torsion_site_symmetry_3
_geom_torsion_site_symmetry_4
_geom_torsion_publ_flag
C25 N1 C1 C2 -177.1(4) . . . . ?
C13 N1 C1 C2 63.0(5) . . . . ?
Zn1 N1 C1 C2 -50.8(4) . . . . ?
N1 C1 C2 C3 -112.8(5) . . . . ?
N1 C1 C2 C7 68.6(5) . . . . ?
C25 N1 C13 C14 68.7(5) . . . . ?
C1 N1 C13 C14 -170.5(3) . . . . ?
Zn1 N1 C13 C14 -57.4(4) . . . . ?
N1 C13 C14 C19 -120.6(4) . . . . ?
N1 C13 C14 C15 65.3(5) . . . . ?
Zn1 O2 C15 C16 145.1(3) . . . . ?
Zn1 O2 C15 C14 -37.2(5) . . . . ?
C19 C14 C15 O2 176.4(3) . . . . ?
C13 C14 C15 O2 -9.5(6) . . . . ?
C19 C14 C15 C16 -5.8(6) . . . . ?
C13 C14 C15 C16 168.3(3) . . . . ?
O2 C15 C16 C17 -176.1(3) . . . . ?
C14 C15 C16 C17 6.1(6) . . . . ?
O2 C15 C16 C21 4.7(6) . . . . ?
C14 C15 C16 C21 -173.1(4) . . . . ?
C15 C16 C17 C18 -1.6(6) . . . . ?
C21 C16 C17 C18 177.6(4) . . . . ?
C16 C17 C18 C19 -3.5(6) . . . . ?
C16 C17 C18 C20 178.0(4) . . . . ?
C17 C18 C19 C14 3.9(6) . . . . ?
C20 C18 C19 C14 -177.6(4) . . . . ?
C15 C14 C19 C18 0.7(6) . . . . ?
C13 C14 C19 C18 -173.4(4) . . . . ?
C17 C16 C21 C24 -4.2(6) . . . . ?
C15 C16 C21 C24 175.0(4) . . . . ?
C17 C16 C21 C23 116.4(4) . . . . ?
C15 C16 C21 C23 -64.5(5) . . . . ?
C17 C16 C21 C22 -123.1(4) . . . . ?
C15 C16 C21 C22 56.1(5) . . . . ?
C13 N1 C25 C26 -153.7(4) . . . . ?
C1 N1 C25 C26 86.5(5) . . . . ?
Zn1 N1 C25 C26 -33.4(5) . . . . ?
N1 C25 C26 C27 65.6(5) . . . . ?
C28 N2 C27 C26 176.5(4) . . . . ?
C30 N2 C27 C26 -60.1(5) . . . . ?
Zn1 N2 C27 C26 57.4(4) . . . . ?
C25 C26 C27 N2 -84.3(5) . . . . ?
C27 N2 C28 C29 -173.3(4) . . . . ?
C30 N2 C28 C29 63.4(5) . . . . ?
Zn1 N2 C28 C29 -57.1(5) . . . . ?
C28 N2 C30 C31 69.6(5) . . . . ?
C27 N2 C30 C31 -51.6(6) . . . . ?
Zn1 N2 C30 C31 -168.1(4) . . . . ?
C56 N3 C32 C33 -60.9(5) . . . . ?
C44 N3 C32 C33 177.3(3) . . . . ?
Zn2 N3 C32 C33 63.2(4) . . . . ?
N3 C32 C33 C38 123.0(4) . . . . ?
N3 C32 C33 C34 -60.3(5) . . . . ?
Zn2 O3 C34 C33 31.7(5) . . . . ?
Zn2 O3 C34 C35 -150.1(3) . . . . ?
C38 C33 C34 O3 -179.9(4) . . . . ?
C32 C33 C34 O3 3.5(6) . . . . ?
C38 C33 C34 C35 1.8(6) . . . . ?
C32 C33 C34 C35 -174.8(4) . . . . ?
O3 C34 C35 C36 -179.0(4) . . . . ?
C33 C34 C35 C36 -0.7(6) . . . . ?
O3 C34 C35 C40 1.1(6) . . . . ?
C33 C34 C35 C40 179.4(4) . . . . ?
C34 C35 C36 C37 -1.0(6) . . . . ?
C40 C35 C36 C37 178.8(4) . . . . ?
C35 C36 C37 C38 1.6(7) . . . . ?
C35 C36 C37 C39 -177.1(4) . . . . ?
C36 C37 C38 C33 -0.4(7) . . . . ?
C39 C37 C38 C33 178.3(4) . . . . ?
C34 C33 C38 C37 -1.3(6) . . . . ?
C32 C33 C38 C37 175.5(4) . . . . ?
C36 C35 C40 C41 -0.3(6) . . . . ?
C34 C35 C40 C41 179.5(4) . . . . ?
C36 C35 C40 C43 119.4(5) . . . . ?
C34 C35 C40 C43 -60.7(5) . . . . ?
C36 C35 C40 C42 -120.5(5) . . . . ?
C34 C35 C40 C42 59.4(5) . . . . ?
C56 N3 C44 C45 -178.8(3) . . . . ?
C32 N3 C44 C45 -56.9(5) . . . . ?
Zn2 N3 C44 C45 55.1(4) . . . . ?
N3 C44 C45 C46 122.2(4) . . . . ?
N3 C44 C45 C50 -60.4(5) . . . . ?
C50 C45 C46 C47 -2.1(7) . . . . ?
C44 C45 C46 C47 175.2(4) . . . . ?
C45 C46 C47 C48 -1.6(7) . . . . ?
C45 C46 C47 C51 -180.0(4) . . . . ?
C46 C47 C48 C49 1.5(7) . . . . ?
C51 C47 C48 C49 180.0(4) . . . . ?
C47 C48 C49 C50 2.1(7) . . . . ?
C47 C48 C49 C52 -178.4(4) . . . . ?
Zn2 O4 C50 C49 -144.5(3) . . . . ?
Zn2 O4 C50 C45 38.3(5) . . . . ?
C48 C49 C50 O4 177.2(4) . . . . ?
C52 C49 C50 O4 -2.3(6) . . . . ?
C48 C49 C50 C45 -5.6(6) . . . . ?
C52 C49 C50 C45 174.9(4) . . . . ?
C46 C45 C50 O4 -177.1(4) . . . . ?
C44 C45 C50 O4 5.7(6) . . . . ?
C46 C45 C50 C49 5.7(6) . . . . ?
C44 C45 C50 C49 -171.5(4) . . . . ?
C48 C49 C52 C53 -112.3(5) . . . . ?
C50 C49 C52 C53 67.1(5) . . . . ?
C48 C49 C52 C55 6.3(6) . . . . ?
C50 C49 C52 C55 -174.3(4) . . . . ?
C48 C49 C52 C54 125.6(5) . . . . ?
C50 C49 C52 C54 -54.9(6) . . . . ?
C32 N3 C56 C57 159.7(4) . . . . ?
C44 N3 C56 C57 -79.1(5) . . . . ?
Zn2 N3 C56 C57 42.3(5) . . . . ?
N3 C56 C57 C58 -65.3(5) . . . . ?
C59 N4 C58 C57 -178.2(4) . . . . ?
C61 N4 C58 C57 58.8(5) . . . . ?
Zn2 N4 C58 C57 -58.9(4) . . . . ?
C56 C57 C58 N4 78.3(5) . . . . ?
C61 N4 C59 C60 -69.9(5) . . . . ?
C58 N4 C59 C60 166.7(4) . . . . ?
Zn2 N4 C59 C60 49.6(5) . . . . ?
C59 N4 C61 C62 -70.7(5) . . . . ?
C58 N4 C61 C62 50.6(5) . . . . ?
Zn2 N4 C61 C62 168.0(3) . . . . ?
C7 C2 C3 C4 0.9(7) . . . . ?
C1 C2 C3 C4 -177.7(4) . . . . ?
C2 C3 C4 C5 4.2(6) . . . . ?
C2 C3 C4 C8 -178.3(4) . . . . ?
C3 C4 C5 C6 -4.2(7) . . . . ?
C8 C4 C5 C6 178.3(4) . . . . ?
C4 C5 C6 C7 -1.1(7) . . . . ?
C4 C5 C6 C10 177.2(4) . . . . ?
Zn1 O1 C7 C6 129.9(4) . . . . ?
Zn1 O1 C7 C2 -50.7(5) . . . . ?
C5 C6 C7 O1 -174.4(4) . . . . ?
C10 C6 C7 O1 7.3(7) . . . . ?
C5 C6 C7 C2 6.2(6) . . . . ?
C10 C6 C7 C2 -172.1(4) . . . . ?
C3 C2 C7 O1 174.3(4) . . . . ?
C1 C2 C7 O1 -7.0(6) . . . . ?
C3 C2 C7 C6 -6.3(6) . . . . ?
C1 C2 C7 C6 172.4(4) . . . . ?
C5 C6 C10 C12 117.0(5) . . . . ?
C7 C6 C10 C12 -64.7(6) . . . . ?
C5 C6 C10 C11 -121.2(5) . . . . ?
C7 C6 C10 C11 57.1(6) . . . . ?
C5 C6 C10 C9 -2.9(7) . . . . ?
C7 C6 C10 C9 175.3(5) . . . . ?
